data_4306465
loop_
_publ_author_name
'Mathias U. Kramer'
'Dominique Robert'
'Stefan Arndt'
'Peter M. Zeimentz'
'Thomas P. Spaniol'
'Ahmed Yahia'
'Laurent Maron'
'Odile Eisenstein'
'Jun Okuda'

_publ_contact_author_address
;
        Institute for Inorganic Chemistry
        RWTH Aachen University
        Landoltweg 1
        D-52074 Aachen
        Germany
;
_publ_contact_author_email jun.okuda@ac.rwth-aachen.de
_publ_contact_author_fax '0049 241 8092644'
_publ_contact_author_name 'Jun Okuda'
_publ_contact_author_phone '0049 241 8094645'
_publ_section_title
;
Cationic Methyl Complexes of the Rare-Earth Metals: An Experimental and
Computational Study on Synthesis, Structure, and Reactivity
;
_journal_name_full 'Inorganic Chemistry'
_journal_page_first 9265
_journal_page_last 9278
_journal_paper_doi 10.1021/ic801259n
_journal_volume 47
_journal_year 2008
_chemical_formula_moiety
;

  (C21 H47 B O5 Y +), (C24 H20 B -)

;
_chemical_formula_sum 'C45 H67 B2 O5 Y'
_chemical_formula_weight 798.52
_chemical_name_systematic
;

 ?

;
_space_group_IT_number 14
_symmetry_cell_setting monoclinic
_symmetry_space_group_name_Hall '-P 2ybc'
_symmetry_space_group_name_H-M 'P 1 21/c 1'
_atom_sites_solution_hydrogens geom
_atom_sites_solution_primary direct
_atom_sites_solution_secondary difmap
_audit_creation_method SHELXL-97
_cell_angle_alpha 90.00
_cell_angle_beta 90.700(2)
_cell_angle_gamma 90.00
_cell_formula_units_Z 4
_cell_length_a 13.5304(16)
_cell_length_b 13.0945(16)
_cell_length_c 24.622(3)
_cell_measurement_reflns_used 8004
_cell_measurement_temperature 120(2)
_cell_measurement_theta_max 21.73
_cell_measurement_theta_min 2.16
_cell_volume 4362.0(9)
_computing_cell_refinement 'Bruker SMART (2001)'
_computing_data_collection 'Bruker SMART (2001)'
_computing_data_reduction 'Bruker SAINT+ (1999)'
_computing_molecular_graphics 'Ortep-3 for Windows (Farrugia, 1997)'
_computing_structure_refinement 'SHELXL-97 (Sheldrick, 1997)'
_computing_structure_solution 'SHELXS-86 (Sheldrick, 1986)'
_diffrn_ambient_temperature 120(2)
_diffrn_measured_fraction_theta_full 0.993
_diffrn_measured_fraction_theta_max 0.993
_diffrn_measurement_device_type 'CCD area detector'
_diffrn_measurement_method 'omega scans'
_diffrn_radiation_monochromator graphite
_diffrn_radiation_source 'fine-focus sealed tube'
_diffrn_radiation_type MoK\a
_diffrn_radiation_wavelength 0.71073
_diffrn_reflns_av_R_equivalents 0.0822
_diffrn_reflns_av_sigmaI/netI 0.0704
_diffrn_reflns_limit_h_max 18
_diffrn_reflns_limit_h_min -18
_diffrn_reflns_limit_k_max 17
_diffrn_reflns_limit_k_min -17
_diffrn_reflns_limit_l_max 33
_diffrn_reflns_limit_l_min -33
_diffrn_reflns_number 61684
_diffrn_reflns_theta_full 29.20
_diffrn_reflns_theta_max 29.20
_diffrn_reflns_theta_min 1.51
_exptl_absorpt_coefficient_mu 1.379
_exptl_absorpt_correction_T_max 0.7623
_exptl_absorpt_correction_T_min 0.6757
_exptl_absorpt_correction_type multi-scan
_exptl_absorpt_process_details 'Bruker SADABS'
_exptl_crystal_density_diffrn 1.216
_exptl_crystal_density_method 'not measured'
_exptl_crystal_description block
_exptl_crystal_F_000 1704
_exptl_crystal_size_max 0.30
_exptl_crystal_size_mid 0.20
_exptl_crystal_size_min 0.20
_refine_diff_density_max 3.428
_refine_diff_density_min -0.674
_refine_diff_density_rms 0.129
_refine_ls_extinction_method none
_refine_ls_goodness_of_fit_ref 1.089
_refine_ls_hydrogen_treatment mixed
_refine_ls_matrix_type full
_refine_ls_number_parameters 495
_refine_ls_number_reflns 11731
_refine_ls_number_restraints 0
_refine_ls_restrained_S_all 1.089
_refine_ls_R_factor_all 0.1250
_refine_ls_R_factor_gt 0.0838
_refine_ls_shift/su_max 0.001
_refine_ls_shift/su_mean 0.000
_refine_ls_structure_factor_coef Fsqd
_refine_ls_weighting_details 'calc w=1/[\s^2^(Fo^2^)+(0.0835P)^2^+25.8478P] where P=(Fo^2^+2Fc^2^)/3'
_refine_ls_weighting_scheme calc
_refine_ls_wR_factor_gt 0.2281
_refine_ls_wR_factor_ref 0.2495
_reflns_number_gt 7911
_reflns_number_total 11731
_reflns_threshold_expression >2sigma(I)
_cod_data_source_file ic801259n_si_002_09.cif
_cod_data_source_block 9
_cod_database_code 4306465

loop_
_symmetry_equiv_pos_as_xyz
'x, y, z'
'-x, y+1/2, -z+1/2'
'-x, -y, -z'
'x, -y-1/2, z-1/2'

loop_
_atom_site_label
_atom_site_type_symbol
_atom_site_fract_x
_atom_site_fract_y
_atom_site_fract_z
_atom_site_U_iso_or_equiv
_atom_site_adp_type
_atom_site_occupancy
_atom_site_symmetry_multiplicity
_atom_site_calc_flag
_atom_site_refinement_flags
_atom_site_disorder_assembly
_atom_site_disorder_group
Y1 Y 0.70141(3) 0.82206(4) 0.754399(19) 0.02406(14) Uani 1 1 d . . .
O1 O 0.5503(3) 0.8081(4) 0.70320(17) 0.0412(10) Uani 1 1 d . . .
O2 O 0.7411(3) 0.8473(3) 0.66038(15) 0.0335(9) Uani 1 1 d . . .
O3 O 0.8798(3) 0.8430(3) 0.75109(15) 0.0263(8) Uani 1 1 d . . .
O4 O 0.7625(3) 0.8326(3) 0.84604(14) 0.0274(8) Uani 1 1 d . . .
O5 O 0.5654(3) 0.7953(3) 0.81657(15) 0.0314(8) Uani 1 1 d . . .
B1 B 0.7286(7) 0.6287(8) 0.7484(4) 0.0463(19) Uani 1 1 d . . .
H1A H 0.662(6) 0.621(6) 0.746(3) 0.05(2) Uiso 1 1 d . . .
H1B H 0.745(8) 0.649(9) 0.772(5) 0.09(4) Uiso 1 1 d . . .
H1C H 0.749(8) 0.655(8) 0.719(4) 0.09(3) Uiso 1 1 d . . .
H1D H 0.744(7) 0.544(8) 0.748(4) 0.09(3) Uiso 1 1 d . . .
B2 B 0.8102(4) 0.2386(4) 0.9931(2) 0.0224(11) Uani 1 1 d . . .
C1 C 0.6756(5) 1.0071(6) 0.7586(3) 0.0477(17) Uani 1 1 d . . .
H1E H 0.6339 1.0235 0.7896 0.072 Uiso 1 1 calc R . .
H1F H 0.6432 1.0303 0.7250 0.072 Uiso 1 1 calc R . .
H1G H 0.7396 1.0415 0.7628 0.072 Uiso 1 1 calc R . .
C2 C 0.4628(5) 0.8755(7) 0.7096(3) 0.058(2) Uani 1 1 d . . .
H2A H 0.4654 0.9329 0.6835 0.070 Uiso 1 1 calc R . .
H2B H 0.4613 0.9039 0.7469 0.070 Uiso 1 1 calc R . .
C3 C 0.3726(6) 0.8115(8) 0.6990(4) 0.068(2) Uani 1 1 d . . .
H3A H 0.3163 0.8533 0.6857 0.082 Uiso 1 1 calc R . .
H3B H 0.3526 0.7733 0.7318 0.082 Uiso 1 1 calc R . .
C4 C 0.4104(6) 0.7409(7) 0.6553(3) 0.063(2) Uani 1 1 d . . .
H4A H 0.3809 0.6722 0.6592 0.076 Uiso 1 1 calc R . .
H4B H 0.3926 0.7678 0.6189 0.076 Uiso 1 1 calc R . .
C5 C 0.5213(7) 0.7352(9) 0.6619(4) 0.081(3) Uani 1 1 d . . .
H5A H 0.5414 0.6655 0.6729 0.098 Uiso 1 1 calc R . .
H5B H 0.5535 0.7518 0.6271 0.098 Uiso 1 1 calc R . .
C6 C 0.6997(5) 0.9297(6) 0.6256(3) 0.0466(16) Uani 1 1 d . . .
H6A H 0.7253 0.9971 0.6372 0.056 Uiso 1 1 calc R . .
H6B H 0.6266 0.9306 0.6273 0.056 Uiso 1 1 calc R . .
C7 C 0.7331(7) 0.9047(8) 0.5688(3) 0.067(2) Uani 1 1 d . . .
H7A H 0.6849 0.8598 0.5498 0.080 Uiso 1 1 calc R . .
H7B H 0.7427 0.9675 0.5471 0.080 Uiso 1 1 calc R . .
C8 C 0.8291(6) 0.8506(7) 0.5790(3) 0.061(2) Uani 1 1 d . . .
H8A H 0.8833 0.8995 0.5866 0.073 Uiso 1 1 calc R . .
H8B H 0.8472 0.8070 0.5478 0.073 Uiso 1 1 calc R . .
C9 C 0.8056(5) 0.7870(5) 0.6286(3) 0.0445(15) Uani 1 1 d . . .
H9A H 0.7731 0.7222 0.6179 0.053 Uiso 1 1 calc R . .
H9B H 0.8667 0.7708 0.6494 0.053 Uiso 1 1 calc R . .
C10 C 0.9307(5) 0.9316(5) 0.7286(2) 0.0372(13) Uani 1 1 d . . .
H10A H 0.9208 0.9925 0.7518 0.045 Uiso 1 1 calc R . .
H10B H 0.9061 0.9468 0.6915 0.045 Uiso 1 1 calc R . .
C11 C 1.0391(5) 0.9017(6) 0.7278(3) 0.0468(16) Uani 1 1 d . . .
H11A H 1.0554 0.8645 0.6941 0.056 Uiso 1 1 calc R . .
H11B H 1.0825 0.9623 0.7313 0.056 Uiso 1 1 calc R . .
C12 C 1.0482(5) 0.8331(6) 0.7771(3) 0.0491(17) Uani 1 1 d . . .
H12A H 1.1062 0.7874 0.7745 0.059 Uiso 1 1 calc R . .
H12B H 1.0534 0.8735 0.8110 0.059 Uiso 1 1 calc R . .
C13 C 0.9526(4) 0.7734(5) 0.7746(2) 0.0363(13) Uani 1 1 d . . .
H13A H 0.9599 0.7120 0.7516 0.044 Uiso 1 1 calc R . .
H13B H 0.9327 0.7518 0.8114 0.044 Uiso 1 1 calc R . .
C14 C 0.8132(5) 0.9191(5) 0.8707(2) 0.0368(13) Uani 1 1 d . . .
H14A H 0.7663 0.9757 0.8772 0.044 Uiso 1 1 calc R . .
H14B H 0.8663 0.9440 0.8468 0.044 Uiso 1 1 calc R . .
C15 C 0.8556(6) 0.8810(6) 0.9234(3) 0.0494(17) Uani 1 1 d . . .
H15A H 0.9231 0.8536 0.9184 0.059 Uiso 1 1 calc R . .
H15B H 0.8582 0.9362 0.9508 0.059 Uiso 1 1 calc R . .
C16 C 0.7871(6) 0.7999(5) 0.9398(2) 0.0480(18) Uani 1 1 d . . .
H16A H 0.7279 0.8287 0.9573 0.058 Uiso 1 1 calc R . .
H16B H 0.8197 0.7512 0.9650 0.058 Uiso 1 1 calc R . .
C17 C 0.7602(4) 0.7486(4) 0.8861(2) 0.0309(11) Uani 1 1 d . . .
H17A H 0.8088 0.6950 0.8770 0.037 Uiso 1 1 calc R . .
H17B H 0.6936 0.7176 0.8876 0.037 Uiso 1 1 calc R . .
C18 C 0.5361(5) 0.8648(5) 0.8593(2) 0.0353(12) Uani 1 1 d . . .
H18A H 0.4939 0.9202 0.8445 0.042 Uiso 1 1 calc R . .
H18B H 0.5949 0.8955 0.8773 0.042 Uiso 1 1 calc R . .
C19 C 0.4794(5) 0.8001(5) 0.8988(3) 0.0407(14) Uani 1 1 d . . .
H19A H 0.5242 0.7643 0.9246 0.049 Uiso 1 1 calc R . .
H19B H 0.4315 0.8415 0.9195 0.049 Uiso 1 1 calc R . .
C20 C 0.4276(5) 0.7262(5) 0.8613(3) 0.0444(15) Uani 1 1 d . . .
H20A H 0.3690 0.7578 0.8437 0.053 Uiso 1 1 calc R . .
H20B H 0.4070 0.6637 0.8808 0.053 Uiso 1 1 calc R . .
C21 C 0.5074(5) 0.7032(5) 0.8202(3) 0.0404(14) Uani 1 1 d . . .
H21A H 0.5490 0.6453 0.8327 0.048 Uiso 1 1 calc R . .
H21B H 0.4777 0.6857 0.7845 0.048 Uiso 1 1 calc R . .
C22 C 0.7343(4) 0.3249(4) 0.9690(2) 0.0270(10) Uani 1 1 d . . .
C23 C 0.6345(4) 0.3304(4) 0.9850(2) 0.0305(11) Uani 1 1 d . . .
H23 H 0.6096 0.2794 1.0086 0.037 Uiso 1 1 calc R . .
C24 C 0.5712(4) 0.4082(5) 0.9674(2) 0.0359(13) Uani 1 1 d . . .
H24 H 0.5049 0.4107 0.9797 0.043 Uiso 1 1 calc R . .
C25 C 0.6055(5) 0.4814(5) 0.9320(3) 0.0417(15) Uani 1 1 d . . .
H25 H 0.5620 0.5328 0.9188 0.050 Uiso 1 1 calc R . .
C26 C 0.7047(4) 0.4801(4) 0.9155(2) 0.0339(12) Uani 1 1 d . . .
H26 H 0.7295 0.5316 0.8921 0.041 Uiso 1 1 calc R . .
C27 C 0.7655(4) 0.4020(4) 0.9341(2) 0.0262(10) Uani 1 1 d . . .
H27 H 0.8321 0.4010 0.9225 0.031 Uiso 1 1 calc R . .
C28 C 0.8799(4) 0.1913(4) 0.9450(2) 0.0244(10) Uani 1 1 d . . .
C29 C 0.8601(4) 0.1947(4) 0.8892(2) 0.0290(11) Uani 1 1 d . . .
H29 H 0.8020 0.2287 0.8769 0.035 Uiso 1 1 calc R . .
C30 C 0.9217(5) 0.1508(5) 0.8507(3) 0.0379(13) Uani 1 1 d . . .
H30 H 0.9055 0.1564 0.8131 0.046 Uiso 1 1 calc R . .
C31 C 1.0057(5) 0.0994(5) 0.8667(3) 0.0428(15) Uani 1 1 d . . .
H31 H 1.0481 0.0700 0.8406 0.051 Uiso 1 1 calc R . .
C32 C 1.0273(5) 0.0911(5) 0.9214(3) 0.0433(15) Uani 1 1 d . . .
H32 H 1.0845 0.0549 0.9333 0.052 Uiso 1 1 calc R . .
C33 C 0.9652(4) 0.1359(4) 0.9593(3) 0.0333(12) Uani 1 1 d . . .
H33 H 0.9813 0.1287 0.9967 0.040 Uiso 1 1 calc R . .
C34 C 0.8797(4) 0.3008(4) 1.0375(2) 0.0240(10) Uani 1 1 d . . .
C35 C 0.9669(4) 0.3483(4) 1.0221(2) 0.0294(11) Uani 1 1 d . . .
H35 H 0.9874 0.3420 0.9855 0.035 Uiso 1 1 calc R . .
C36 C 1.0254(4) 0.4047(4) 1.0581(3) 0.0347(13) Uani 1 1 d . . .
H36 H 1.0844 0.4360 1.0458 0.042 Uiso 1 1 calc R . .
C37 C 0.9978(5) 0.4151(4) 1.1113(3) 0.0386(14) Uani 1 1 d . . .
H37 H 1.0385 0.4511 1.1366 0.046 Uiso 1 1 calc R . .
C38 C 0.9084(5) 0.3716(5) 1.1275(2) 0.0373(13) Uani 1 1 d . . .
H38 H 0.8867 0.3802 1.1638 0.045 Uiso 1 1 calc R . .
C39 C 0.8519(4) 0.3164(4) 1.0911(2) 0.0296(11) Uani 1 1 d . . .
H39 H 0.7914 0.2878 1.1030 0.036 Uiso 1 1 calc R . .
C40 C 0.7514(4) 0.1388(4) 1.0171(2) 0.0269(10) Uani 1 1 d . . .
C41 C 0.7694(4) 0.0936(4) 1.0675(2) 0.0285(11) Uani 1 1 d . . .
H41 H 0.8182 0.1224 1.0910 0.034 Uiso 1 1 calc R . .
C42 C 0.7170(4) 0.0062(4) 1.0846(3) 0.0367(13) Uani 1 1 d . . .
H42 H 0.7302 -0.0216 1.1196 0.044 Uiso 1 1 calc R . .
C43 C 0.6479(5) -0.0390(5) 1.0518(3) 0.0426(15) Uani 1 1 d . . .
H43 H 0.6128 -0.0976 1.0635 0.051 Uiso 1 1 calc R . .
C44 C 0.6302(4) 0.0027(5) 1.0007(3) 0.0353(13) Uani 1 1 d . . .
H44 H 0.5830 -0.0282 0.9770 0.042 Uiso 1 1 calc R . .
C45 C 0.6808(4) 0.0891(4) 0.9842(2) 0.0321(12) Uani 1 1 d . . .
H45 H 0.6671 0.1159 0.9491 0.039 Uiso 1 1 calc R . .

loop_
_atom_site_aniso_label
_atom_site_aniso_U_11
_atom_site_aniso_U_22
_atom_site_aniso_U_33
_atom_site_aniso_U_23
_atom_site_aniso_U_13
_atom_site_aniso_U_12
Y1 0.0200(2) 0.0291(3) 0.0231(2) -0.0004(2) 0.00052(15) 0.0041(2)
O1 0.041(2) 0.050(3) 0.032(2) -0.0037(19) -0.0113(18) -0.011(2)
O2 0.042(2) 0.038(2) 0.0211(18) -0.0011(15) 0.0007(16) 0.0004(17)
O3 0.0243(17) 0.0220(18) 0.0326(19) 0.0045(14) 0.0056(14) -0.0003(13)
O4 0.037(2) 0.0232(18) 0.0223(17) 0.0017(14) -0.0025(14) -0.0094(15)
O5 0.0302(19) 0.035(2) 0.0291(19) -0.0044(16) 0.0067(15) -0.0053(16)
B1 0.037(4) 0.057(5) 0.045(5) 0.010(4) 0.004(4) 0.011(4)
B2 0.014(2) 0.027(3) 0.026(3) 0.003(2) -0.0002(19) 0.005(2)
C1 0.037(3) 0.064(5) 0.042(3) -0.011(3) -0.005(3) 0.015(3)
C2 0.036(3) 0.090(6) 0.049(4) 0.007(4) -0.012(3) 0.007(4)
C3 0.050(4) 0.096(7) 0.059(5) 0.018(5) -0.015(4) -0.004(4)
C4 0.060(5) 0.082(6) 0.047(4) 0.028(4) -0.023(3) -0.044(4)
C5 0.066(5) 0.105(8) 0.072(6) -0.053(6) -0.030(5) 0.019(5)
C6 0.050(4) 0.056(4) 0.034(3) 0.015(3) -0.006(3) 0.005(3)
C7 0.088(6) 0.087(6) 0.026(3) 0.012(4) -0.001(4) -0.006(5)
C8 0.067(5) 0.091(6) 0.025(3) -0.015(3) 0.011(3) -0.002(4)
C9 0.056(4) 0.042(3) 0.036(3) -0.016(3) 0.011(3) 0.000(3)
C10 0.046(3) 0.030(3) 0.035(3) 0.008(2) 0.001(3) -0.007(3)
C11 0.037(3) 0.050(4) 0.053(4) 0.015(3) 0.003(3) -0.015(3)
C12 0.040(3) 0.057(4) 0.050(4) 0.016(3) -0.004(3) -0.009(3)
C13 0.034(3) 0.037(3) 0.038(3) 0.015(2) 0.008(2) 0.008(2)
C14 0.045(3) 0.033(3) 0.032(3) -0.005(2) -0.003(2) -0.010(3)
C15 0.056(4) 0.050(4) 0.042(4) -0.013(3) -0.017(3) 0.014(3)
C16 0.074(5) 0.047(4) 0.022(3) 0.006(3) -0.006(3) 0.024(3)
C17 0.036(3) 0.026(3) 0.030(3) 0.009(2) 0.002(2) 0.001(2)
C18 0.037(3) 0.037(3) 0.031(3) -0.006(2) 0.009(2) 0.004(2)
C19 0.035(3) 0.050(4) 0.037(3) 0.003(3) 0.013(2) 0.010(3)
C20 0.030(3) 0.048(4) 0.055(4) 0.005(3) 0.008(3) -0.006(3)
C21 0.041(3) 0.040(3) 0.040(3) 0.001(3) 0.001(3) -0.003(3)
C22 0.030(2) 0.030(3) 0.020(2) -0.003(2) 0.0003(18) 0.006(2)
C23 0.035(3) 0.029(3) 0.028(3) 0.001(2) 0.000(2) 0.004(2)
C24 0.030(3) 0.037(3) 0.041(3) -0.006(3) 0.002(2) 0.011(2)
C25 0.054(4) 0.030(3) 0.042(3) -0.001(3) -0.009(3) 0.018(3)
C26 0.042(3) 0.020(2) 0.039(3) 0.002(2) -0.005(2) 0.004(2)
C27 0.021(2) 0.021(2) 0.037(3) -0.001(2) -0.001(2) 0.0004(19)
C28 0.023(2) 0.018(2) 0.033(3) 0.0015(19) 0.0066(19) 0.0000(18)
C29 0.028(3) 0.023(3) 0.035(3) -0.004(2) -0.001(2) 0.001(2)
C30 0.044(3) 0.035(3) 0.034(3) -0.009(2) 0.011(3) -0.009(3)
C31 0.037(3) 0.031(3) 0.060(4) -0.020(3) 0.018(3) -0.006(3)
C32 0.030(3) 0.028(3) 0.072(5) -0.010(3) 0.011(3) 0.004(2)
C33 0.026(3) 0.031(3) 0.043(3) -0.002(2) 0.001(2) 0.007(2)
C34 0.020(2) 0.021(2) 0.031(3) 0.0022(19) 0.0000(19) 0.0044(18)
C35 0.024(2) 0.028(3) 0.035(3) 0.002(2) -0.001(2) 0.003(2)
C36 0.022(2) 0.024(3) 0.057(4) -0.007(2) -0.006(2) 0.002(2)
C37 0.046(3) 0.026(3) 0.044(3) -0.012(2) -0.015(3) 0.002(2)
C38 0.049(4) 0.033(3) 0.031(3) -0.009(2) 0.002(2) 0.005(3)
C39 0.032(3) 0.025(2) 0.032(3) -0.001(2) 0.003(2) 0.001(2)
C40 0.021(2) 0.029(3) 0.030(3) -0.001(2) 0.0039(19) -0.003(2)
C41 0.022(2) 0.025(3) 0.038(3) 0.003(2) 0.001(2) 0.001(2)
C42 0.037(3) 0.027(3) 0.046(3) 0.012(2) 0.005(3) 0.000(2)
C43 0.044(3) 0.030(3) 0.054(4) 0.003(3) 0.016(3) -0.005(3)
C44 0.029(3) 0.031(3) 0.045(3) -0.008(2) 0.005(2) -0.001(2)
C45 0.036(3) 0.033(3) 0.027(3) -0.004(2) 0.005(2) -0.002(2)

loop_
_atom_type_symbol
_atom_type_description
_atom_type_scat_dispersion_real
_atom_type_scat_dispersion_imag
_atom_type_scat_source
C C 0.0033 0.0016 'International Tables Vol C Tables 4.2.6.8 and 6.1.1.4'
H H 0.0000 0.0000 'International Tables Vol C Tables 4.2.6.8 and 6.1.1.4'
B B 0.0013 0.0007 'International Tables Vol C Tables 4.2.6.8 and 6.1.1.4'
O O 0.0106 0.0060 'International Tables Vol C Tables 4.2.6.8 and 6.1.1.4'
Y Y -2.7962 3.5667 'International Tables Vol C Tables 4.2.6.8 and 6.1.1.4'

loop_
_geom_angle_atom_site_label_1
_geom_angle_atom_site_label_2
_geom_angle_atom_site_label_3
_geom_angle
_geom_angle_site_symmetry_1
_geom_angle_site_symmetry_3
_geom_angle_publ_flag
O1 Y1 O4 141.43(14) . . ?
O1 Y1 O2 72.74(14) . . ?
O4 Y1 O2 145.01(14) . . ?
O1 Y1 O3 146.31(14) . . ?
O4 Y1 O3 72.18(13) . . ?
O2 Y1 O3 73.67(13) . . ?
O1 Y1 O5 70.90(14) . . ?
O4 Y1 O5 70.80(13) . . ?
O2 Y1 O5 143.57(14) . . ?
O3 Y1 O5 142.75(13) . . ?
O1 Y1 C1 88.66(19) . . ?
O4 Y1 C1 87.20(18) . . ?
O2 Y1 C1 86.45(19) . . ?
O3 Y1 C1 91.82(18) . . ?
O5 Y1 C1 90.39(19) . . ?
O1 Y1 B1 90.9(3) . . ?
O4 Y1 B1 93.6(3) . . ?
O2 Y1 B1 92.7(2) . . ?
O3 Y1 B1 88.1(2) . . ?
O5 Y1 B1 90.2(2) . . ?
C1 Y1 B1 179.1(3) . . ?
O1 Y1 H1B 104(3) . . ?
O4 Y1 H1B 78(3) . . ?
O2 Y1 H1B 105(3) . . ?
O3 Y1 H1B 82(3) . . ?
O5 Y1 H1B 86(3) . . ?
C1 Y1 H1B 165(3) . . ?
B1 Y1 H1B 15(3) . . ?
O1 Y1 H1C 88(2) . . ?
O4 Y1 H1C 107(3) . . ?
O2 Y1 H1C 74(3) . . ?
O3 Y1 H1C 80(2) . . ?
O5 Y1 H1C 108(3) . . ?
C1 Y1 H1C 160(3) . . ?
B1 Y1 H1C 19(3) . . ?
H1B Y1 H1C 32(3) . . ?
C5 O1 C2 104.9(5) . . ?
C5 O1 Y1 130.0(4) . . ?
C2 O1 Y1 125.1(4) . . ?
C9 O2 C6 108.5(5) . . ?
C9 O2 Y1 126.9(4) . . ?
C6 O2 Y1 124.7(4) . . ?
C13 O3 C10 109.1(4) . . ?
C13 O3 Y1 125.7(3) . . ?
C10 O3 Y1 125.1(3) . . ?
C14 O4 C17 108.3(4) . . ?
C14 O4 Y1 126.4(3) . . ?
C17 O4 Y1 125.1(3) . . ?
C21 O5 C18 109.0(4) . . ?
C21 O5 Y1 125.2(3) . . ?
C18 O5 Y1 125.6(3) . . ?
Y1 B1 H1A 88(5) . . ?
Y1 B1 H1B 68(10) . . ?
H1A B1 H1B 114(10) . . ?
Y1 B1 H1C 72(7) . . ?
H1A B1 H1C 110(8) . . ?
H1B B1 H1C 118(10) . . ?
Y1 B1 H1D 176(5) . . ?
H1A B1 H1D 94(7) . . ?
H1B B1 H1D 109(10) . . ?
H1C B1 H1D 110(8) . . ?
C22 B2 C40 112.0(4) . . ?
C22 B2 C28 111.2(4) . . ?
C40 B2 C28 104.1(4) . . ?
C22 B2 C34 104.5(4) . . ?
C40 B2 C34 115.5(4) . . ?
C28 B2 C34 109.7(4) . . ?
Y1 C1 H1E 109.5 . . ?
Y1 C1 H1F 109.5 . . ?
H1E C1 H1F 109.5 . . ?
Y1 C1 H1G 109.5 . . ?
H1E C1 H1G 109.5 . . ?
H1F C1 H1G 109.5 . . ?
O1 C2 C3 107.3(7) . . ?
O1 C2 H2A 110.3 . . ?
C3 C2 H2A 110.3 . . ?
O1 C2 H2B 110.3 . . ?
C3 C2 H2B 110.3 . . ?
H2A C2 H2B 108.5 . . ?
C2 C3 C4 100.6(7) . . ?
C2 C3 H3A 111.7 . . ?
C4 C3 H3A 111.7 . . ?
C2 C3 H3B 111.7 . . ?
C4 C3 H3B 111.7 . . ?
H3A C3 H3B 109.4 . . ?
C5 C4 C3 107.4(6) . . ?
C5 C4 H4A 110.2 . . ?
C3 C4 H4A 110.2 . . ?
C5 C4 H4B 110.2 . . ?
C3 C4 H4B 110.2 . . ?
H4A C4 H4B 108.5 . . ?
O1 C5 C4 107.7(7) . . ?
O1 C5 H5A 110.2 . . ?
C4 C5 H5A 110.2 . . ?
O1 C5 H5B 110.2 . . ?
C4 C5 H5B 110.2 . . ?
H5A C5 H5B 108.5 . . ?
O2 C6 C7 105.2(6) . . ?
O2 C6 H6A 110.7 . . ?
C7 C6 H6A 110.7 . . ?
O2 C6 H6B 110.7 . . ?
C7 C6 H6B 110.7 . . ?
H6A C6 H6B 108.8 . . ?
C8 C7 C6 102.5(6) . . ?
C8 C7 H7A 111.3 . . ?
C6 C7 H7A 111.3 . . ?
C8 C7 H7B 111.3 . . ?
C6 C7 H7B 111.3 . . ?
H7A C7 H7B 109.2 . . ?
C7 C8 C9 101.8(6) . . ?
C7 C8 H8A 111.4 . . ?
C9 C8 H8A 111.4 . . ?
C7 C8 H8B 111.4 . . ?
C9 C8 H8B 111.4 . . ?
H8A C8 H8B 109.3 . . ?
O2 C9 C8 105.9(6) . . ?
O2 C9 H9A 110.5 . . ?
C8 C9 H9A 110.5 . . ?
O2 C9 H9B 110.5 . . ?
C8 C9 H9B 110.5 . . ?
H9A C9 H9B 108.7 . . ?
O3 C10 C11 105.1(5) . . ?
O3 C10 H10A 110.7 . . ?
C11 C10 H10A 110.7 . . ?
O3 C10 H10B 110.7 . . ?
C11 C10 H10B 110.7 . . ?
H10A C10 H10B 108.8 . . ?
C12 C11 C10 102.1(5) . . ?
C12 C11 H11A 111.3 . . ?
C10 C11 H11A 111.3 . . ?
C12 C11 H11B 111.3 . . ?
C10 C11 H11B 111.3 . . ?
H11A C11 H11B 109.2 . . ?
C13 C12 C11 102.3(5) . . ?
C13 C12 H12A 111.3 . . ?
C11 C12 H12A 111.3 . . ?
C13 C12 H12B 111.3 . . ?
C11 C12 H12B 111.3 . . ?
H12A C12 H12B 109.2 . . ?
O3 C13 C12 105.5(5) . . ?
O3 C13 H13A 110.6 . . ?
C12 C13 H13A 110.6 . . ?
O3 C13 H13B 110.6 . . ?
C12 C13 H13B 110.6 . . ?
H13A C13 H13B 108.8 . . ?
O4 C14 C15 106.0(5) . . ?
O4 C14 H14A 110.5 . . ?
C15 C14 H14A 110.5 . . ?
O4 C14 H14B 110.5 . . ?
C15 C14 H14B 110.5 . . ?
H14A C14 H14B 108.7 . . ?
C16 C15 C14 104.0(5) . . ?
C16 C15 H15A 110.9 . . ?
C14 C15 H15A 110.9 . . ?
C16 C15 H15B 110.9 . . ?
C14 C15 H15B 110.9 . . ?
H15A C15 H15B 109.0 . . ?
C15 C16 C17 103.0(5) . . ?
C15 C16 H16A 111.2 . . ?
C17 C16 H16A 111.2 . . ?
C15 C16 H16B 111.2 . . ?
C17 C16 H16B 111.2 . . ?
H16A C16 H16B 109.1 . . ?
O4 C17 C16 104.1(4) . . ?
O4 C17 H17A 110.9 . . ?
C16 C17 H17A 110.9 . . ?
O4 C17 H17B 110.9 . . ?
C16 C17 H17B 110.9 . . ?
H17A C17 H17B 108.9 . . ?
O5 C18 C19 105.2(5) . . ?
O5 C18 H18A 110.7 . . ?
C19 C18 H18A 110.7 . . ?
O5 C18 H18B 110.7 . . ?
C19 C18 H18B 110.7 . . ?
H18A C18 H18B 108.8 . . ?
C20 C19 C18 101.6(5) . . ?
C20 C19 H19A 111.4 . . ?
C18 C19 H19A 111.4 . . ?
C20 C19 H19B 111.4 . . ?
C18 C19 H19B 111.4 . . ?
H19A C19 H19B 109.3 . . ?
C19 C20 C21 101.9(5) . . ?
C19 C20 H20A 111.4 . . ?
C21 C20 H20A 111.4 . . ?
C19 C20 H20B 111.4 . . ?
C21 C20 H20B 111.4 . . ?
H20A C20 H20B 109.2 . . ?
O5 C21 C20 105.5(5) . . ?
O5 C21 H21A 110.6 . . ?
C20 C21 H21A 110.6 . . ?
O5 C21 H21B 110.6 . . ?
C20 C21 H21B 110.6 . . ?
H21A C21 H21B 108.8 . . ?
C27 C22 C23 115.6(5) . . ?
C27 C22 B2 122.0(4) . . ?
C23 C22 B2 122.2(5) . . ?
C24 C23 C22 122.4(5) . . ?
C24 C23 H23 118.8 . . ?
C22 C23 H23 118.8 . . ?
C25 C24 C23 119.5(5) . . ?
C25 C24 H24 120.2 . . ?
C23 C24 H24 120.2 . . ?
C24 C25 C26 120.3(5) . . ?
C24 C25 H25 119.9 . . ?
C26 C25 H25 119.9 . . ?
C27 C26 C25 118.5(5) . . ?
C27 C26 H26 120.8 . . ?
C25 C26 H26 120.8 . . ?
C26 C27 C22 123.7(5) . . ?
C26 C27 H27 118.1 . . ?
C22 C27 H27 118.1 . . ?
C29 C28 C33 114.2(5) . . ?
C29 C28 B2 126.3(4) . . ?
C33 C28 B2 119.3(5) . . ?
C30 C29 C28 123.2(5) . . ?
C30 C29 H29 118.4 . . ?
C28 C29 H29 118.4 . . ?
C31 C30 C29 120.3(6) . . ?
C31 C30 H30 119.8 . . ?
C29 C30 H30 119.8 . . ?
C30 C31 C32 119.0(5) . . ?
C30 C31 H31 120.5 . . ?
C32 C31 H31 120.5 . . ?
C31 C32 C33 119.8(6) . . ?
C31 C32 H32 120.1 . . ?
C33 C32 H32 120.1 . . ?
C32 C33 C28 123.4(6) . . ?
C32 C33 H33 118.3 . . ?
C28 C33 H33 118.3 . . ?
C35 C34 C39 115.7(5) . . ?
C35 C34 B2 121.3(5) . . ?
C39 C34 B2 122.9(4) . . ?
C34 C35 C36 122.8(5) . . ?
C34 C35 H35 118.6 . . ?
C36 C35 H35 118.6 . . ?
C37 C36 C35 120.0(6) . . ?
C37 C36 H36 120.0 . . ?
C35 C36 H36 120.0 . . ?
C36 C37 C38 118.5(5) . . ?
C36 C37 H37 120.7 . . ?
C38 C37 H37 120.7 . . ?
C39 C38 C37 120.2(5) . . ?
C39 C38 H38 119.9 . . ?
C37 C38 H38 119.9 . . ?
C38 C39 C34 122.7(5) . . ?
C38 C39 H39 118.6 . . ?
C34 C39 H39 118.6 . . ?
C41 C40 C45 115.3(5) . . ?
C41 C40 B2 125.2(5) . . ?
C45 C40 B2 119.4(5) . . ?
C40 C41 C42 121.7(5) . . ?
C40 C41 H41 119.2 . . ?
C42 C41 H41 119.2 . . ?
C43 C42 C41 121.2(6) . . ?
C43 C42 H42 119.4 . . ?
C41 C42 H42 119.4 . . ?
C42 C43 C44 118.4(6) . . ?
C42 C43 H43 120.8 . . ?
C44 C43 H43 120.8 . . ?
C45 C44 C43 120.3(6) . . ?
C45 C44 H44 119.8 . . ?
C43 C44 H44 119.8 . . ?
C44 C45 C40 123.0(5) . . ?
C44 C45 H45 118.5 . . ?
C40 C45 H45 118.5 . . ?

loop_
_geom_bond_atom_site_label_1
_geom_bond_atom_site_label_2
_geom_bond_distance
_geom_bond_site_symmetry_2
_geom_bond_publ_flag
Y1 O1 2.396(4) . ?
Y1 O4 2.398(3) . ?
Y1 O2 2.406(4) . ?
Y1 O3 2.431(4) . ?
Y1 O5 2.433(4) . ?
Y1 C1 2.450(8) . ?
Y1 B1 2.563(10) . ?
Y1 H1B 2.39(12) . ?
Y1 H1C 2.44(10) . ?
O1 C5 1.445(9) . ?
O1 C2 1.487(9) . ?
O2 C9 1.418(7) . ?
O2 C6 1.484(7) . ?
O3 C13 1.457(7) . ?
O3 C10 1.461(6) . ?
O4 C14 1.453(6) . ?
O4 C17 1.478(6) . ?
O5 C21 1.443(7) . ?
O5 C18 1.450(7) . ?
B1 H1A 0.91(8) . ?
B1 H1B 0.68(11) . ?
B1 H1C 0.85(11) . ?
B1 H1D 1.13(11) . ?
B2 C22 1.635(7) . ?
B2 C40 1.644(8) . ?
B2 C28 1.644(7) . ?
B2 C34 1.649(8) . ?
C1 H1E 0.9800 . ?
C1 H1F 0.9800 . ?
C1 H1G 0.9800 . ?
C2 C3 1.501(12) . ?
C2 H2A 0.9900 . ?
C2 H2B 0.9900 . ?
C3 C4 1.512(13) . ?
C3 H3A 0.9900 . ?
C3 H3B 0.9900 . ?
C4 C5 1.508(12) . ?
C4 H4A 0.9900 . ?
C4 H4B 0.9900 . ?
C5 H5A 0.9900 . ?
C5 H5B 0.9900 . ?
C6 C7 1.510(10) . ?
C6 H6A 0.9900 . ?
C6 H6B 0.9900 . ?
C7 C8 1.498(12) . ?
C7 H7A 0.9900 . ?
C7 H7B 0.9900 . ?
C8 C9 1.517(10) . ?
C8 H8A 0.9900 . ?
C8 H8B 0.9900 . ?
C9 H9A 0.9900 . ?
C9 H9B 0.9900 . ?
C10 C11 1.518(9) . ?
C10 H10A 0.9900 . ?
C10 H10B 0.9900 . ?
C11 C12 1.515(9) . ?
C11 H11A 0.9900 . ?
C11 H11B 0.9900 . ?
C12 C13 1.511(9) . ?
C12 H12A 0.9900 . ?
C12 H12B 0.9900 . ?
C13 H13A 0.9900 . ?
C13 H13B 0.9900 . ?
C14 C15 1.497(9) . ?
C14 H14A 0.9900 . ?
C14 H14B 0.9900 . ?
C15 C16 1.469(11) . ?
C15 H15A 0.9900 . ?
C15 H15B 0.9900 . ?
C16 C17 1.522(8) . ?
C16 H16A 0.9900 . ?
C16 H16B 0.9900 . ?
C17 H17A 0.9900 . ?
C17 H17B 0.9900 . ?
C18 C19 1.507(8) . ?
C18 H18A 0.9900 . ?
C18 H18B 0.9900 . ?
C19 C20 1.506(10) . ?
C19 H19A 0.9900 . ?
C19 H19B 0.9900 . ?
C20 C21 1.518(9) . ?
C20 H20A 0.9900 . ?
C20 H20B 0.9900 . ?
C21 H21A 0.9900 . ?
C21 H21B 0.9900 . ?
C22 C27 1.394(7) . ?
C22 C23 1.413(7) . ?
C23 C24 1.397(8) . ?
C23 H23 0.9500 . ?
C24 C25 1.379(9) . ?
C24 H24 0.9500 . ?
C25 C26 1.408(9) . ?
C25 H25 0.9500 . ?
C26 C27 1.387(7) . ?
C26 H26 0.9500 . ?
C27 H27 0.9500 . ?
C28 C29 1.397(8) . ?
C28 C33 1.404(7) . ?
C29 C30 1.394(8) . ?
C29 H29 0.9500 . ?
C30 C31 1.375(10) . ?
C30 H30 0.9500 . ?
C31 C32 1.379(10) . ?
C31 H31 0.9500 . ?
C32 C33 1.393(8) . ?
C32 H32 0.9500 . ?
C33 H33 0.9500 . ?
C34 C35 1.389(7) . ?
C34 C39 1.391(7) . ?
C35 C36 1.392(8) . ?
C35 H35 0.9500 . ?
C36 C37 1.375(9) . ?
C36 H36 0.9500 . ?
C37 C38 1.399(9) . ?
C37 H37 0.9500 . ?
C38 C39 1.377(8) . ?
C38 H38 0.9500 . ?
C39 H39 0.9500 . ?
C40 C41 1.394(8) . ?
C40 C45 1.404(8) . ?
C41 C42 1.413(8) . ?
C41 H41 0.9500 . ?
C42 C43 1.363(9) . ?
C42 H42 0.9500 . ?
C43 C44 1.389(9) . ?
C43 H43 0.9500 . ?
C44 C45 1.386(8) . ?
C44 H44 0.9500 . ?
C45 H45 0.9500 . ?

loop_
_geom_torsion_atom_site_label_1
_geom_torsion_atom_site_label_2
_geom_torsion_atom_site_label_3
_geom_torsion_atom_site_label_4
_geom_torsion
_geom_torsion_site_symmetry_1
_geom_torsion_site_symmetry_2
_geom_torsion_site_symmetry_3
_geom_torsion_site_symmetry_4
_geom_torsion_publ_flag
O4 Y1 O1 C5 -126.6(7) . . . . ?
O2 Y1 O1 C5 62.9(7) . . . . ?
O3 Y1 O1 C5 58.3(8) . . . . ?
O5 Y1 O1 C5 -119.6(8) . . . . ?
C1 Y1 O1 C5 149.6(8) . . . . ?
B1 Y1 O1 C5 -29.6(8) . . . . ?
O4 Y1 O1 C2 51.5(6) . . . . ?
O2 Y1 O1 C2 -119.0(5) . . . . ?
O3 Y1 O1 C2 -123.5(5) . . . . ?
O5 Y1 O1 C2 58.6(5) . . . . ?
C1 Y1 O1 C2 -32.3(5) . . . . ?
B1 Y1 O1 C2 148.5(5) . . . . ?
O1 Y1 O2 C9 -119.1(5) . . . . ?
O4 Y1 O2 C9 71.2(5) . . . . ?
O3 Y1 O2 C9 58.2(5) . . . . ?
O5 Y1 O2 C9 -123.0(5) . . . . ?
C1 Y1 O2 C9 151.2(5) . . . . ?
B1 Y1 O2 C9 -29.0(5) . . . . ?
O1 Y1 O2 C6 59.9(5) . . . . ?
O4 Y1 O2 C6 -109.7(5) . . . . ?
O3 Y1 O2 C6 -122.7(5) . . . . ?
O5 Y1 O2 C6 56.1(5) . . . . ?
C1 Y1 O2 C6 -29.8(5) . . . . ?
B1 Y1 O2 C6 150.1(5) . . . . ?
O1 Y1 O3 C13 -122.9(4) . . . . ?
O4 Y1 O3 C13 60.3(4) . . . . ?
O2 Y1 O3 C13 -127.5(4) . . . . ?
O5 Y1 O3 C13 53.7(5) . . . . ?
C1 Y1 O3 C13 146.8(4) . . . . ?
B1 Y1 O3 C13 -34.1(5) . . . . ?
O1 Y1 O3 C10 61.9(5) . . . . ?
O4 Y1 O3 C10 -114.8(4) . . . . ?
O2 Y1 O3 C10 57.4(4) . . . . ?
O5 Y1 O3 C10 -121.4(4) . . . . ?
C1 Y1 O3 C10 -28.4(4) . . . . ?
B1 Y1 O3 C10 150.7(5) . . . . ?
O1 Y1 O4 C14 -114.8(4) . . . . ?
O2 Y1 O4 C14 49.3(5) . . . . ?
O3 Y1 O4 C14 62.3(4) . . . . ?
O5 Y1 O4 C14 -121.9(4) . . . . ?
C1 Y1 O4 C14 -30.5(5) . . . . ?
B1 Y1 O4 C14 149.1(5) . . . . ?
O1 Y1 O4 C17 69.3(5) . . . . ?
O2 Y1 O4 C17 -126.6(4) . . . . ?
O3 Y1 O4 C17 -113.6(4) . . . . ?
O5 Y1 O4 C17 62.2(4) . . . . ?
C1 Y1 O4 C17 153.6(4) . . . . ?
B1 Y1 O4 C17 -26.8(4) . . . . ?
O1 Y1 O5 C21 66.9(4) . . . . ?
O4 Y1 O5 C21 -117.8(4) . . . . ?
O2 Y1 O5 C21 70.8(5) . . . . ?
O3 Y1 O5 C21 -111.2(4) . . . . ?
C1 Y1 O5 C21 155.3(4) . . . . ?
B1 Y1 O5 C21 -24.0(5) . . . . ?
O1 Y1 O5 C18 -119.8(4) . . . . ?
O4 Y1 O5 C18 55.6(4) . . . . ?
O2 Y1 O5 C18 -115.9(4) . . . . ?
O3 Y1 O5 C18 62.2(5) . . . . ?
C1 Y1 O5 C18 -31.3(4) . . . . ?
B1 Y1 O5 C18 149.3(5) . . . . ?
C5 O1 C2 C3 32.2(8) . . . . ?
Y1 O1 C2 C3 -146.3(5) . . . . ?
O1 C2 C3 C4 -34.9(8) . . . . ?
C2 C3 C4 C5 24.9(9) . . . . ?
C2 O1 C5 C4 -15.2(10) . . . . ?
Y1 O1 C5 C4 163.2(5) . . . . ?
C3 C4 C5 O1 -6.5(11) . . . . ?
C9 O2 C6 C7 7.9(7) . . . . ?
Y1 O2 C6 C7 -171.3(5) . . . . ?
O2 C6 C7 C8 -29.8(8) . . . . ?
C6 C7 C8 C9 39.3(8) . . . . ?
C6 O2 C9 C8 17.2(7) . . . . ?
Y1 O2 C9 C8 -163.6(4) . . . . ?
C7 C8 C9 O2 -35.6(8) . . . . ?
C13 O3 C10 C11 12.8(6) . . . . ?
Y1 O3 C10 C11 -171.4(4) . . . . ?
O3 C10 C11 C12 -32.6(7) . . . . ?
C10 C11 C12 C13 39.5(7) . . . . ?
C10 O3 C13 C12 12.4(6) . . . . ?
Y1 O3 C13 C12 -163.4(4) . . . . ?
C11 C12 C13 O3 -32.5(7) . . . . ?
C17 O4 C14 C15 8.6(6) . . . . ?
Y1 O4 C14 C15 -167.8(4) . . . . ?
O4 C14 C15 C16 -29.5(7) . . . . ?
C14 C15 C16 C17 38.0(7) . . . . ?
C14 O4 C17 C16 14.7(6) . . . . ?
Y1 O4 C17 C16 -168.7(4) . . . . ?
C15 C16 C17 O4 -32.7(6) . . . . ?
C21 O5 C18 C19 15.9(6) . . . . ?
Y1 O5 C18 C19 -158.4(4) . . . . ?
O5 C18 C19 C20 -35.1(6) . . . . ?
C18 C19 C20 C21 40.2(6) . . . . ?
C18 O5 C21 C20 9.9(6) . . . . ?
Y1 O5 C21 C20 -175.8(4) . . . . ?
C19 C20 C21 O5 -31.5(6) . . . . ?
C40 B2 C22 C27 -162.6(5) . . . . ?
C28 B2 C22 C27 -46.5(6) . . . . ?
C34 B2 C22 C27 71.7(6) . . . . ?
C40 B2 C22 C23 21.9(7) . . . . ?
C28 B2 C22 C23 137.9(5) . . . . ?
C34 B2 C22 C23 -103.8(5) . . . . ?
C27 C22 C23 C24 -0.3(8) . . . . ?
B2 C22 C23 C24 175.5(5) . . . . ?
C22 C23 C24 C25 1.6(9) . . . . ?
C23 C24 C25 C26 -2.5(9) . . . . ?
C24 C25 C26 C27 2.1(9) . . . . ?
C25 C26 C27 C22 -0.8(9) . . . . ?
C23 C22 C27 C26 -0.1(8) . . . . ?
B2 C22 C27 C26 -175.9(5) . . . . ?
C22 B2 C28 C29 -19.9(7) . . . . ?
C40 B2 C28 C29 100.9(6) . . . . ?
C34 B2 C28 C29 -135.0(5) . . . . ?
C22 B2 C28 C33 164.2(5) . . . . ?
C40 B2 C28 C33 -75.0(6) . . . . ?
C34 B2 C28 C33 49.1(6) . . . . ?
C33 C28 C29 C30 -2.5(8) . . . . ?
B2 C28 C29 C30 -178.5(5) . . . . ?
C28 C29 C30 C31 1.2(9) . . . . ?
C29 C30 C31 C32 0.7(9) . . . . ?
C30 C31 C32 C33 -1.0(9) . . . . ?
C31 C32 C33 C28 -0.5(9) . . . . ?
C29 C28 C33 C32 2.2(8) . . . . ?
B2 C28 C33 C32 178.5(5) . . . . ?
C22 B2 C34 C35 -89.6(5) . . . . ?
C40 B2 C34 C35 147.0(5) . . . . ?
C28 B2 C34 C35 29.8(6) . . . . ?
C22 B2 C34 C39 85.1(6) . . . . ?
C40 B2 C34 C39 -38.4(6) . . . . ?
C28 B2 C34 C39 -155.6(5) . . . . ?
C39 C34 C35 C36 2.5(8) . . . . ?
B2 C34 C35 C36 177.5(5) . . . . ?
C34 C35 C36 C37 0.1(8) . . . . ?
C35 C36 C37 C38 -2.6(8) . . . . ?
C36 C37 C38 C39 2.4(9) . . . . ?
C37 C38 C39 C34 0.2(9) . . . . ?
C35 C34 C39 C38 -2.6(8) . . . . ?
B2 C34 C39 C38 -177.6(5) . . . . ?
C22 B2 C40 C41 -131.6(5) . . . . ?
C28 B2 C40 C41 108.1(6) . . . . ?
C34 B2 C40 C41 -12.2(7) . . . . ?
C22 B2 C40 C45 52.4(6) . . . . ?
C28 B2 C40 C45 -67.9(6) . . . . ?
C34 B2 C40 C45 171.8(5) . . . . ?
C45 C40 C41 C42 -2.3(8) . . . . ?
B2 C40 C41 C42 -178.4(5) . . . . ?
C40 C41 C42 C43 1.5(9) . . . . ?
C41 C42 C43 C44 0.2(9) . . . . ?
C42 C43 C44 C45 -1.0(9) . . . . ?
C43 C44 C45 C40 0.0(9) . . . . ?
C41 C40 C45 C44 1.6(8) . . . . ?
B2 C40 C45 C44 178.0(5) . . . . ?
